data_4084984
loop_
_publ_author_name
'Hupf, Emanuel'
'Lork, Enno'
'Mebs, Stefan'
'Ch\;eci\'nska, Lilianna'
'Beckmann, Jens'

_publ_section_title
;
 Probing Donor--Acceptor Interactions inperi-Substituted
 Diphenylphosphinoacenaphthyl--Element Dichlorides of Group 13 and 15
 Elements
;
_journal_issue 24
_journal_name_full Organometallics
_journal_page_first 7247
_journal_paper_doi 10.1021/om501036c
_journal_volume 33
_journal_year 2014
_chemical_formula_sum 'C24 H18 Bi Cl2 P'
_chemical_formula_weight 617.23
_chemical_name_systematic
; 
 ? 
;
_space_group_IT_number 14
_symmetry_cell_setting monoclinic
_symmetry_space_group_name_Hall '-P 2yn'
_symmetry_space_group_name_H-M 'P 1 21/n 1'
_atom_sites_solution_hydrogens geom
_atom_sites_solution_primary direct
_atom_sites_solution_secondary difmap
_audit_creation_method SHELXL-97
_cell_angle_alpha 90.00
_cell_angle_beta 103.9550(10)
_cell_angle_gamma 90.00
_cell_formula_units_Z 4
_cell_length_a 10.3721(4)
_cell_length_b 11.1934(4)
_cell_length_c 18.9618(7)
_cell_measurement_reflns_used 9890
_cell_measurement_temperature 173
_cell_measurement_theta_max 32.44
_cell_measurement_theta_min 2.53
_cell_volume 2136.47(14)
_computing_cell_refinement 'Bruker SAINT'
_computing_data_collection 'Bruker APEX2'
_computing_data_reduction 'Bruker SAINT'
_computing_molecular_graphics Diamond
_computing_publication_material WinGX
_computing_structure_refinement 'SHELXL-2013 (Sheldrick 2013)'
_computing_structure_solution 'SHELXS-97 (Sheldrick 2008)'
_diffrn_ambient_temperature 173
_diffrn_measured_fraction_theta_full 0.998
_diffrn_measured_fraction_theta_max 0.998
_diffrn_measurement_device 'Bruker Venture D8'
_diffrn_measurement_method '2\q/\w scans'
_diffrn_radiation_monochromator graphite
_diffrn_radiation_source 'fine-focus sealed tube'
_diffrn_radiation_type MoK\a
_diffrn_radiation_wavelength 0.71073
_diffrn_reflns_av_R_equivalents 0.0655
_diffrn_reflns_av_sigmaI/netI 0.0309
_diffrn_reflns_limit_h_max 15
_diffrn_reflns_limit_h_min -15
_diffrn_reflns_limit_k_max 16
_diffrn_reflns_limit_k_min -16
_diffrn_reflns_limit_l_max 28
_diffrn_reflns_limit_l_min -28
_diffrn_reflns_number 120385
_diffrn_reflns_theta_full 32.60
_diffrn_reflns_theta_max 32.60
_diffrn_reflns_theta_min 2.53
_exptl_absorpt_coefficient_mu 8.585
_exptl_absorpt_correction_T_max 0.7464
_exptl_absorpt_correction_T_min 0.4963
_exptl_absorpt_correction_type empirical
_exptl_absorpt_process_details 'SADABS (Bruker, 2000)'
_exptl_crystal_colour colourless
_exptl_crystal_density_diffrn 1.919
_exptl_crystal_density_method 'not measured'
_exptl_crystal_description block
_exptl_crystal_F_000 1176
_exptl_crystal_size_max 0.1
_exptl_crystal_size_mid 0.1
_exptl_crystal_size_min 0.1
_refine_diff_density_max 1.440
_refine_diff_density_min -1.107
_refine_diff_density_rms 0.198
_refine_ls_extinction_method none
_refine_ls_goodness_of_fit_ref 1.127
_refine_ls_hydrogen_treatment constr
_refine_ls_matrix_type full
_refine_ls_number_parameters 253
_refine_ls_number_reflns 7785
_refine_ls_number_restraints 0
_refine_ls_restrained_S_all 1.127
_refine_ls_R_factor_all 0.0496
_refine_ls_R_factor_gt 0.0313
_refine_ls_shift/su_max 0.001
_refine_ls_shift/su_mean 0.000
_refine_ls_structure_factor_coef Fsqd
_refine_ls_weighting_details 'calc w=1/[\s^2^(Fo^2^)+(0.0100P)^2^+8.3106P] where P=(Fo^2^+2Fc^2^)/3'
_refine_ls_weighting_scheme calc
_refine_ls_wR_factor_gt 0.0498
_refine_ls_wR_factor_ref 0.0551
_reflns_number_gt 6438
_reflns_number_total 7785
_reflns_threshold_expression >2sigma(I)
_cod_data_source_file om501036c_si_003.cif
_cod_data_source_block 9
_cod_depositor_comments 'Adding full bibliography for 4084974--4084984.cif.'
_cod_original_sg_symbol_H-M P2(1)/n
_cod_database_code 4084984

loop_
_symmetry_equiv_pos_as_xyz
'x, y, z'
'-x+1/2, y+1/2, -z+1/2'
'-x, -y, -z'
'x-1/2, -y-1/2, z-1/2'

loop_
_atom_site_label
_atom_site_type_symbol
_atom_site_fract_x
_atom_site_fract_y
_atom_site_fract_z
_atom_site_U_iso_or_equiv
_atom_site_adp_type
_atom_site_occupancy
_atom_site_symmetry_multiplicity
_atom_site_calc_flag
_atom_site_refinement_flags
Cl2 Cl 1.03917(8) 0.17374(7) 0.01435(4) 0.01558(14) Uani 1 1 d .
Cl1 Cl 0.65704(8) -0.09534(7) 0.08712(5) 0.02027(16) Uani 1 1 d .
Bi1 Bi 0.832445(11) 0.030677(10) 0.045562(6) 0.01160(3) Uani 1 1 d .
P1 P 0.77491(8) 0.21848(7) 0.12803(4) 0.01089(14) Uani 1 1 d .
C22 C 0.8735(3) 0.5395(3) 0.05621(16) 0.0148(6) Uani 1 1 d .
H22 H 0.9449 0.5706 0.0405 0.018 Uiso 1 1 calc R
C21 C 0.8741(3) 0.4202(3) 0.07697(16) 0.0135(6) Uani 1 1 d .
H21 H 0.9457 0.3714 0.0749 0.016 Uiso 1 1 calc R
C13 C 1.1669(3) -0.0278(3) 0.28736(17) 0.0165(6) Uani 1 1 d .
C10 C 0.9753(3) 0.0029(3) 0.15426(16) 0.0127(6) Uani 1 1 d .
C17 C 0.9458(3) 0.2844(3) 0.26070(17) 0.0159(6) Uani 1 1 d .
H17 H 0.8975 0.3551 0.2567 0.019 Uiso 1 1 calc R
C14 C 1.0859(3) 0.0747(3) 0.27322(16) 0.0132(6) Uani 1 1 d .
C30 C 0.6241(3) 0.1842(3) 0.15546(17) 0.0128(5) Uani 1 1 d .
C16 C 1.0489(3) 0.2649(3) 0.32345(18) 0.0178(6) Uani 1 1 d .
H16 H 1.0702 0.3228 0.3596 0.021 Uiso 1 1 calc R
C20 C 0.7669(3) 0.3740(3) 0.10091(16) 0.0124(5) Uani 1 1 d .
C1 C 1.2603(3) -0.0158(3) 0.36155(18) 0.0227(7) Uani 1 1 d .
H1A H 1.3521 -0.0181 0.3581 0.027 Uiso 1 1 calc R
H1B H 1.2459 -0.0794 0.3935 0.027 Uiso 1 1 calc R
C18 C 0.9140(3) 0.2012(3) 0.20469(16) 0.0138(6) Uani 1 1 d .
C15 C 1.1172(3) 0.1590(3) 0.33011(17) 0.0167(6) Uani 1 1 d .
C35 C 0.5056(3) 0.1832(3) 0.10228(18) 0.0176(6) Uani 1 1 d .
H35 H 0.5049 0.2047 0.0548 0.021 Uiso 1 1 calc R
C33 C 0.3905(4) 0.1147(3) 0.1898(2) 0.0271(8) Uani 1 1 d .
H33 H 0.3123 0.0902 0.2011 0.033 Uiso 1 1 calc R
C19 C 0.9875(3) 0.0930(3) 0.20835(16) 0.0120(5) Uani 1 1 d .
C2 C 1.2262(3) 0.1083(3) 0.39011(19) 0.0226(7) Uani 1 1 d .
H2A H 1.1960 0.0991 0.4344 0.027 Uiso 1 1 calc R
H2B H 1.3034 0.1602 0.3999 0.027 Uiso 1 1 calc R
C11 C 1.0550(3) -0.0970(3) 0.16811(18) 0.0179(6) Uani 1 1 d .
H11 H 1.0456 -0.1555 0.1324 0.021 Uiso 1 1 calc R
C23 C 0.7665(3) 0.6119(3) 0.05889(18) 0.0180(6) Uani 1 1 d .
H23 H 0.7658 0.6915 0.0447 0.022 Uiso 1 1 calc R
C24 C 0.6607(4) 0.5661(3) 0.0827(2) 0.0243(7) Uani 1 1 d .
H24 H 0.5892 0.6153 0.0845 0.029 Uiso 1 1 calc R
C25 C 0.6600(3) 0.4471(3) 0.1040(2) 0.0202(7) Uani 1 1 d .
H25 H 0.5887 0.4168 0.1201 0.024 Uiso 1 1 calc R
C32 C 0.5078(4) 0.1153(4) 0.2430(2) 0.0289(8) Uani 1 1 d .
H32 H 0.5080 0.0917 0.2900 0.035 Uiso 1 1 calc R
C12 C 1.1512(3) -0.1144(3) 0.23483(19) 0.0198(7) Uani 1 1 d .
H12 H 1.2027 -0.1833 0.2427 0.024 Uiso 1 1 calc R
C34 C 0.3885(3) 0.1503(3) 0.1199(2) 0.0226(7) Uani 1 1 d .
H34 H 0.3087 0.1521 0.0847 0.027 Uiso 1 1 calc R
C31 C 0.6256(3) 0.1509(3) 0.22644(19) 0.0204(7) Uani 1 1 d .
H31 H 0.7045 0.1525 0.2624 0.024 Uiso 1 1 calc R

loop_
_atom_site_aniso_label
_atom_site_aniso_U_11
_atom_site_aniso_U_22
_atom_site_aniso_U_33
_atom_site_aniso_U_23
_atom_site_aniso_U_13
_atom_site_aniso_U_12
Cl2 0.0169(3) 0.0120(3) 0.0201(3) -0.0014(3) 0.0088(3) -0.0009(3)
Cl1 0.0217(4) 0.0141(3) 0.0289(4) -0.0017(3) 0.0139(3) -0.0046(3)
Bi1 0.01237(5) 0.01093(5) 0.01191(5) -0.00001(4) 0.00375(3) -0.00011(5)
P1 0.0108(3) 0.0106(3) 0.0113(3) 0.0000(3) 0.0028(3) 0.0000(3)
C22 0.0155(13) 0.0134(14) 0.0162(13) -0.0019(12) 0.0052(11) -0.0016(12)
C21 0.0122(13) 0.0125(14) 0.0155(14) -0.0001(11) 0.0030(11) 0.0020(11)
C13 0.0127(13) 0.0194(15) 0.0180(14) 0.0067(13) 0.0047(11) 0.0029(13)
C10 0.0137(13) 0.0117(13) 0.0129(13) 0.0011(10) 0.0038(10) 0.0000(10)
C17 0.0157(14) 0.0130(14) 0.0185(15) -0.0011(11) 0.0030(12) 0.0011(12)
C14 0.0103(13) 0.0155(14) 0.0143(13) 0.0025(11) 0.0041(10) -0.0023(11)
C30 0.0143(14) 0.0080(13) 0.0172(14) 0.0011(10) 0.0059(11) 0.0007(11)
C16 0.0149(14) 0.0209(16) 0.0173(15) -0.0057(12) 0.0033(12) -0.0007(12)
C20 0.0142(13) 0.0106(13) 0.0120(13) 0.0011(10) 0.0025(11) 0.0007(11)
C1 0.0178(15) 0.0274(19) 0.0192(15) 0.0081(14) -0.0026(12) 0.0041(14)
C18 0.0131(14) 0.0143(14) 0.0143(14) 0.0005(11) 0.0038(11) 0.0000(11)
C15 0.0133(14) 0.0228(16) 0.0133(14) 0.0006(12) 0.0020(11) -0.0030(12)
C35 0.0169(15) 0.0183(16) 0.0177(15) -0.0026(12) 0.0043(12) -0.0021(12)
C33 0.0225(17) 0.0203(17) 0.045(2) -0.0018(16) 0.0202(16) -0.0035(14)
C19 0.0104(12) 0.0130(14) 0.0130(13) 0.0023(11) 0.0035(10) 0.0002(11)
C2 0.0171(15) 0.0293(19) 0.0181(15) 0.0026(14) -0.0022(12) -0.0014(14)
C11 0.0209(16) 0.0146(15) 0.0175(15) 0.0015(12) 0.0034(12) 0.0039(13)
C23 0.0234(16) 0.0109(14) 0.0210(15) 0.0032(12) 0.0080(13) 0.0015(12)
C24 0.0207(17) 0.0167(16) 0.038(2) 0.0040(14) 0.0130(15) 0.0062(13)
C25 0.0168(15) 0.0161(16) 0.0304(18) 0.0028(13) 0.0111(13) 0.0022(12)
C32 0.031(2) 0.030(2) 0.032(2) 0.0110(16) 0.0192(16) 0.0037(16)
C12 0.0184(15) 0.0179(16) 0.0227(16) 0.0067(13) 0.0045(13) 0.0079(13)
C34 0.0162(15) 0.0207(17) 0.0311(19) -0.0080(14) 0.0062(13) -0.0044(13)
C31 0.0187(16) 0.0234(17) 0.0205(16) 0.0054(13) 0.0075(13) 0.0020(13)

loop_
_atom_type_symbol
_atom_type_description
_atom_type_scat_dispersion_real
_atom_type_scat_dispersion_imag
_atom_type_scat_source
C C 0.0033 0.0016 'International Tables Vol C Tables 4.2.6.8 and 6.1.1.4'
H H 0.0000 0.0000 'International Tables Vol C Tables 4.2.6.8 and 6.1.1.4'
P P 0.1023 0.0942 'International Tables Vol C Tables 4.2.6.8 and 6.1.1.4'
Cl Cl 0.1484 0.1585 'International Tables Vol C Tables 4.2.6.8 and 6.1.1.4'
Bi Bi -4.1077 10.2566 'International Tables Vol C Tables 4.2.6.8 and 6.1.1.4'

loop_
_geom_angle_atom_site_label_1
_geom_angle_atom_site_label_2
_geom_angle_atom_site_label_3
_geom_angle
_geom_angle_site_symmetry_3
Bi1 Cl2 Bi1 94.29(2) 3_755
C10 Bi1 Cl1 90.09(8) .
C10 Bi1 P1 76.80(8) .
Cl1 Bi1 P1 88.77(2) .
C10 Bi1 Cl2 84.60(8) .
Cl1 Bi1 Cl2 174.32(2) .
P1 Bi1 Cl2 88.06(2) .
C10 Bi1 Cl2 89.27(8) 3_755
Cl1 Bi1 Cl2 96.25(2) 3_755
P1 Bi1 Cl2 165.22(2) 3_755
Cl2 Bi1 Cl2 85.71(2) 3_755
C18 P1 C30 109.09(14) .
C18 P1 C20 107.84(14) .
C30 P1 C20 107.63(14) .
C18 P1 Bi1 97.76(10) .
C30 P1 Bi1 108.72(10) .
C20 P1 Bi1 124.78(10) .
C23 C22 C21 120.0(3) .
C22 C21 C20 119.8(3) .
C12 C13 C14 118.5(3) .
C12 C13 C1 132.6(3) .
C14 C13 C1 108.9(3) .
C11 C10 C19 119.5(3) .
C11 C10 Bi1 121.2(2) .
C19 C10 Bi1 119.2(2) .
C18 C17 C16 122.1(3) .
C13 C14 C19 123.8(3) .
C13 C14 C15 112.5(3) .
C19 C14 C15 123.7(3) .
C35 C30 C31 120.1(3) .
C35 C30 P1 118.0(2) .
C31 C30 P1 121.8(2) .
C15 C16 C17 118.7(3) .
C25 C20 C21 120.0(3) .
C25 C20 P1 122.4(2) .
C21 C20 P1 117.6(2) .
C13 C1 C2 104.7(3) .
C17 C18 C19 120.4(3) .
C17 C18 P1 122.9(2) .
C19 C18 P1 116.6(2) .
C16 C15 C14 119.3(3) .
C16 C15 C2 132.2(3) .
C14 C15 C2 108.5(3) .
C34 C35 C30 120.0(3) .
C34 C33 C32 120.5(3) .
C14 C19 C10 116.5(3) .
C14 C19 C18 115.6(3) .
C10 C19 C18 127.9(3) .
C15 C2 C1 105.3(3) .
C10 C11 C12 122.7(3) .
C24 C23 C22 120.1(3) .
C23 C24 C25 120.6(3) .
C20 C25 C24 119.4(3) .
C33 C32 C31 120.2(3) .
C13 C12 C11 119.0(3) .
C33 C34 C35 119.9(3) .
C32 C31 C30 119.2(3) .

loop_
_geom_bond_atom_site_label_1
_geom_bond_atom_site_label_2
_geom_bond_distance
_geom_bond_site_symmetry_2
Cl2 Bi1 2.8503(7) .
Cl2 Bi1 3.0048(7) 3_755
Cl1 Bi1 2.5714(8) .
Bi1 C10 2.251(3) .
Bi1 P1 2.7696(8) .
Bi1 Cl2 3.0048(7) 3_755
P1 C18 1.794(3) .
P1 C30 1.805(3) .
P1 C20 1.811(3) .
C22 C23 1.385(5) .
C22 C21 1.391(4) .
C21 C20 1.398(4) .
C13 C12 1.371(5) .
C13 C14 1.409(4) .
C13 C1 1.510(4) .
C10 C11 1.378(4) .
C10 C19 1.422(4) .
C17 C18 1.391(4) .
C17 C16 1.412(4) .
C14 C19 1.411(4) .
C14 C15 1.411(4) .
C30 C35 1.389(4) .
C30 C31 1.393(4) .
C16 C15 1.370(5) .
C20 C25 1.391(4) .
C1 C2 1.562(5) .
C18 C19 1.424(4) .
C15 C2 1.508(5) .
C35 C34 1.384(5) .
C33 C34 1.379(5) .
C33 C32 1.380(6) .
C11 C12 1.423(5) .
C23 C24 1.381(5) .
C24 C25 1.393(5) .
C32 C31 1.391(5) .
